data_4122588
loop_
_publ_author_name
'Jablonskyt\.e, Au\<sra'
'Webster, Lee R.'
'Simmons, Trevor R.'
'Wright, Joseph A.'
'Pickett, Christopher J.'

_publ_section_title
;
 Electronic control of the protonation rates of Fe-Fe bonds.
;
_journal_issue 37
_journal_name_full 'Journal of the American Chemical Society'
_journal_page_first 13038
_journal_page_last 13044
_journal_paper_doi 10.1021/ja506693m
_journal_volume 136
_journal_year 2014
_chemical_formula_moiety 'C14 H21 Fe2 O5 P S2'
_chemical_formula_structural Fe2(iPr-pdt)(CO)5(PMe3)
_chemical_formula_sum 'C14 H21 Fe2 O5 P S2'
_chemical_formula_weight 476.10
_chemical_name_systematic
;
 ?
;
_space_group_crystal_system triclinic
_space_group_IT_number 2
_space_group_name_Hall '-P 1'
_space_group_name_H-M_alt 'P -1'
_symmetry_space_group_name_Hall '-P 1'
_symmetry_space_group_name_H-M 'P -1'
_atom_sites_solution_hydrogens geom
_audit_creation_method SHELXL-2014
_cell_angle_alpha 88.600(6)
_cell_angle_beta 78.742(6)
_cell_angle_gamma 83.721(6)
_cell_formula_units_Z 2
_cell_length_a 7.4894(6)
_cell_length_b 9.0289(8)
_cell_length_c 14.7410(13)
_cell_measurement_reflns_used 6970
_cell_measurement_temperature 100(2)
_cell_measurement_theta_max 27.6
_cell_measurement_theta_min 3.4
_cell_volume 971.75(15)
_computing_cell_refinement 'CrystalClear-SM Expert (Rigaku, 2012)'
_computing_data_collection 'CrystalClear-SM Expert (Rigaku, 2012)'
_computing_data_reduction 'CrystalClear-SM Expert (Rigaku, 2012)'
_computing_molecular_graphics 'ORTEP-3 (Farrugia, 1997)'
_computing_publication_material
;
 SHELXL-2014 (Sheldrick, 2014), WinGX (Farrugia, 2012)
 and enCIFer (Allen et al., 2004)
;
_computing_structure_refinement 'SHELXL-2014 (Sheldrick, 2014)'
_computing_structure_solution 'SIR92 (Altomare et al., 1993)'
_diffrn_ambient_temperature 100(2)
_diffrn_detector_area_resol_mean 28.5714
_diffrn_measured_fraction_theta_full 0.997
_diffrn_measured_fraction_theta_max 0.995
_diffrn_measurement_device
;
AFC12 (Right): Kappa 3 circle
;
_diffrn_measurement_device_type
;
Rigaku Saturn724+ (2x2 bin mode)
;
_diffrn_measurement_method 'profile data from \w-scans'
_diffrn_radiation_monochromator Confocal
_diffrn_radiation_probe x-ray
_diffrn_radiation_type MoK\a
_diffrn_radiation_wavelength 0.71073
_diffrn_reflns_av_R_equivalents 0.0273
_diffrn_reflns_av_unetI/netI 0.0375
_diffrn_reflns_Laue_measured_fraction_full 0.997
_diffrn_reflns_Laue_measured_fraction_max 0.995
_diffrn_reflns_limit_h_max 8
_diffrn_reflns_limit_h_min -9
_diffrn_reflns_limit_k_max 11
_diffrn_reflns_limit_k_min -11
_diffrn_reflns_limit_l_max 17
_diffrn_reflns_limit_l_min -19
_diffrn_reflns_number 8869
_diffrn_reflns_point_group_measured_fraction_full 0.997
_diffrn_reflns_point_group_measured_fraction_max 0.995
_diffrn_reflns_theta_full 25.242
_diffrn_reflns_theta_max 27.484
_diffrn_reflns_theta_min 3.360
_diffrn_source 'Rotating Anode'
_exptl_absorpt_coefficient_mu 1.809
_exptl_absorpt_correction_T_max 1.000
_exptl_absorpt_correction_T_min 0.786
_exptl_absorpt_correction_type multi-scan
_exptl_absorpt_process_details 'CrystalClear-SM Expert (Rigaku, 2012)'
_exptl_crystal_colour 'dark red'
_exptl_crystal_density_diffrn 1.627
_exptl_crystal_description slab
_exptl_crystal_F_000 488
_exptl_crystal_size_max 0.140
_exptl_crystal_size_mid 0.100
_exptl_crystal_size_min 0.030
_refine_diff_density_max 0.397
_refine_diff_density_min -0.309
_refine_diff_density_rms 0.074
_refine_ls_extinction_method none
_refine_ls_goodness_of_fit_ref 1.052
_refine_ls_hydrogen_treatment constr
_refine_ls_matrix_type full
_refine_ls_number_parameters 222
_refine_ls_number_reflns 4450
_refine_ls_number_restraints 0
_refine_ls_restrained_S_all 1.052
_refine_ls_R_factor_all 0.0320
_refine_ls_R_factor_gt 0.0267
_refine_ls_shift/su_max 0.001
_refine_ls_shift/su_mean 0.000
_refine_ls_structure_factor_coef Fsqd
_refine_ls_weighting_details 'w=1/[\s^2^(Fo^2^)+(0.0200P)^2^+0.5659P] where P=(Fo^2^+2Fc^2^)/3'
_refine_ls_weighting_scheme calc
_refine_ls_wR_factor_gt 0.0605
_refine_ls_wR_factor_ref 0.0621
_reflns_Friedel_coverage 0.000
_reflns_number_gt 3926
_reflns_number_total 4450
_reflns_threshold_expression 'I > 2\s(I)'
_cod_data_source_file ja506693m_si_002.cif
_cod_data_source_block 3(iPr-pdt)
_cod_depositor_comments 'Adding full bibliography for 4122577--4122589.cif.'
_cod_database_code 4122588
_shelx_space_group_comment
;
The symmetry employed for this shelxl refinement is uniquely defined
by the following loop, which should always be used as a source of
symmetry information in preference to the above space-group names.
They are only intended as comments.
;
_shelx_estimated_absorpt_t_min 0.786
_shelx_estimated_absorpt_t_max 0.948
_shelxl_version_number 2014-3

loop_
_space_group_symop_operation_xyz
'x, y, z'
'-x, -y, -z'

loop_
_atom_site_label
_atom_site_type_symbol
_atom_site_fract_x
_atom_site_fract_y
_atom_site_fract_z
_atom_site_U_iso_or_equiv
_atom_site_adp_type
_atom_site_occupancy
_atom_site_site_symmetry_order
_atom_site_calc_flag
_atom_site_refinement_flags_posn
_atom_site_refinement_flags_adp
C1 C 0.5785(3) 0.4397(2) 0.77360(13) 0.0183(4) Uani 1 1 d . .
C2 C 0.4832(3) 0.2213(2) 0.89876(13) 0.0164(4) Uani 1 1 d . .
C3 C 0.8396(3) -0.1242(2) 0.80821(13) 0.0177(4) Uani 1 1 d . .
C4 C 0.4894(3) -0.0975(2) 0.82743(13) 0.0184(4) Uani 1 1 d . .
C5 C 0.7050(3) -0.1502(2) 0.65399(13) 0.0166(4) Uani 1 1 d . .
C6 C 0.5151(3) 0.1901(2) 0.58818(12) 0.0152(4) Uani 1 1 d . .
H6A H 0.5357 0.0952 0.5535 0.018 Uiso 1 1 calc R U
H6B H 0.4068 0.2486 0.5710 0.018 Uiso 1 1 calc R U
C7 C 0.8564(3) 0.1867(2) 0.57082(12) 0.0155(4) Uani 1 1 d . .
H7A H 0.9595 0.2441 0.5440 0.019 Uiso 1 1 calc R U
H7B H 0.8726 0.0926 0.5356 0.019 Uiso 1 1 calc R U
C8 C 0.6796(3) 0.27529(19) 0.55601(12) 0.0134(4) Uani 1 1 d . .
H8 H 0.6613 0.3668 0.5950 0.016 Uiso 1 1 calc R U
C9 C 0.6893(3) 0.3273(2) 0.45465(12) 0.0154(4) Uani 1 1 d . .
H9 H 0.5635 0.3719 0.4493 0.018 Uiso 1 1 calc R U
C10 C 0.8162(3) 0.4498(2) 0.42962(14) 0.0218(4) Uani 1 1 d . .
H10A H 0.9434 0.4073 0.4261 0.033 Uiso 1 1 calc R U
H10B H 0.7850 0.5275 0.4771 0.033 Uiso 1 1 calc R U
H10C H 0.8015 0.4933 0.3696 0.033 Uiso 1 1 calc R U
C11 C 0.7440(3) 0.2015(2) 0.38361(13) 0.0197(4) Uani 1 1 d . .
H11A H 0.7286 0.2399 0.3225 0.030 Uiso 1 1 calc R U
H11B H 0.6660 0.1212 0.4015 0.030 Uiso 1 1 calc R U
H11C H 0.8723 0.1630 0.3813 0.030 Uiso 1 1 calc R U
C12 C 0.9668(3) 0.1469(2) 0.92394(14) 0.0203(4) Uani 1 1 d . .
H12A H 1.0423 0.1844 0.9637 0.031 Uiso 1 1 calc R U
H12B H 1.0455 0.0877 0.8738 0.031 Uiso 1 1 calc R U
H12C H 0.8799 0.0845 0.9605 0.031 Uiso 1 1 calc R U
C13 C 1.0243(3) 0.4038(2) 0.81251(14) 0.0200(4) Uani 1 1 d . .
H13A H 1.1058 0.4254 0.8539 0.030 Uiso 1 1 calc R U
H13B H 0.9709 0.4975 0.7891 0.030 Uiso 1 1 calc R U
H13C H 1.0943 0.3434 0.7605 0.030 Uiso 1 1 calc R U
C14 C 0.7516(3) 0.4217(2) 0.97474(14) 0.0215(4) Uani 1 1 d . .
H14A H 0.6541 0.3754 1.0161 0.032 Uiso 1 1 calc R U
H14B H 0.7020 0.5185 0.9536 0.032 Uiso 1 1 calc R U
H14C H 0.8497 0.4357 1.0080 0.032 Uiso 1 1 calc R U
O1 O 0.5315(2) 0.56281(15) 0.76195(11) 0.0328(4) Uani 1 1 d . .
O2 O 0.3867(2) 0.20303(16) 0.96808(10) 0.0243(3) Uani 1 1 d . .
O3 O 0.9413(2) -0.19464(15) 0.84454(10) 0.0257(3) Uani 1 1 d . .
O4 O 0.3680(2) -0.14106(16) 0.87577(10) 0.0274(3) Uani 1 1 d . .
O5 O 0.7265(2) -0.22807(16) 0.59180(10) 0.0243(3) Uani 1 1 d . .
P1 P 0.84253(7) 0.30196(5) 0.87562(3) 0.01324(10) Uani 1 1 d . .
S1 S 0.45966(6) 0.14658(5) 0.71160(3) 0.01284(10) Uani 1 1 d . .
S2 S 0.87296(6) 0.14017(5) 0.69088(3) 0.01237(10) Uani 1 1 d . .
Fe1 Fe 0.63808(4) 0.24872(3) 0.79445(2) 0.01121(7) Uani 1 1 d . .
Fe2 Fe 0.67541(4) -0.02487(3) 0.74939(2) 0.01240(7) Uani 1 1 d . .

loop_
_atom_site_aniso_label
_atom_site_aniso_U_11
_atom_site_aniso_U_22
_atom_site_aniso_U_33
_atom_site_aniso_U_23
_atom_site_aniso_U_13
_atom_site_aniso_U_12
C1 0.0200(11) 0.0183(9) 0.0165(9) -0.0027(7) -0.0035(8) -0.0005(8)
C2 0.0155(10) 0.0152(8) 0.0198(10) -0.0048(7) -0.0074(8) 0.0004(7)
C3 0.0217(11) 0.0139(8) 0.0166(9) -0.0020(7) -0.0015(8) -0.0021(7)
C4 0.0227(11) 0.0124(8) 0.0197(9) -0.0010(7) -0.0051(9) 0.0019(7)
C5 0.0148(10) 0.0154(8) 0.0193(9) 0.0021(7) -0.0039(8) 0.0003(7)
C6 0.0143(10) 0.0175(9) 0.0141(9) 0.0010(7) -0.0044(8) -0.0012(7)
C7 0.0152(10) 0.0185(9) 0.0125(8) 0.0004(7) -0.0030(7) 0.0003(7)
C8 0.0144(10) 0.0132(8) 0.0124(8) -0.0012(6) -0.0034(7) 0.0013(7)
C9 0.0157(10) 0.0169(9) 0.0132(9) -0.0003(7) -0.0034(8) 0.0011(7)
C10 0.0245(12) 0.0191(9) 0.0196(10) 0.0032(7) 0.0004(9) -0.0016(8)
C11 0.0214(11) 0.0212(9) 0.0158(9) -0.0028(7) -0.0029(8) 0.0006(8)
C12 0.0198(11) 0.0213(9) 0.0218(10) 0.0015(7) -0.0104(9) 0.0012(8)
C13 0.0203(11) 0.0202(9) 0.0196(10) -0.0021(7) -0.0019(8) -0.0058(8)
C14 0.0198(11) 0.0246(10) 0.0196(10) -0.0076(8) -0.0011(8) -0.0038(8)
O1 0.0458(11) 0.0143(7) 0.0371(9) 0.0015(6) -0.0102(8) 0.0060(7)
O2 0.0212(8) 0.0327(8) 0.0176(7) -0.0043(6) 0.0028(6) -0.0068(6)
O3 0.0304(9) 0.0217(7) 0.0258(8) 0.0013(6) -0.0125(7) 0.0056(6)
O4 0.0254(9) 0.0266(8) 0.0268(8) 0.0057(6) 0.0036(7) -0.0046(6)
O5 0.0246(9) 0.0246(7) 0.0236(7) -0.0106(6) -0.0046(6) 0.0003(6)
P1 0.0139(2) 0.0127(2) 0.0131(2) -0.00161(16) -0.00263(19) -0.00118(17)
S1 0.0114(2) 0.0134(2) 0.0135(2) -0.00032(15) -0.00258(17) -0.00011(16)
S2 0.0113(2) 0.01244(19) 0.0128(2) -0.00062(15) -0.00219(17) 0.00122(16)
Fe1 0.01142(14) 0.00994(12) 0.01183(13) -0.00129(9) -0.00211(10) 0.00086(9)
Fe2 0.01411(15) 0.00988(12) 0.01299(13) -0.00047(9) -0.00291(11) 0.00035(10)

loop_
_atom_type_symbol
_atom_type_description
_atom_type_scat_dispersion_real
_atom_type_scat_dispersion_imag
_atom_type_scat_source
C C 0.0033 0.0016 'International Tables Vol C Tables 4.2.6.8 and 6.1.1.4'
H H 0.0000 0.0000 'International Tables Vol C Tables 4.2.6.8 and 6.1.1.4'
O O 0.0106 0.0060 'International Tables Vol C Tables 4.2.6.8 and 6.1.1.4'
P P 0.1023 0.0942 'International Tables Vol C Tables 4.2.6.8 and 6.1.1.4'
S S 0.1246 0.1234 'International Tables Vol C Tables 4.2.6.8 and 6.1.1.4'
Fe Fe 0.3463 0.8444 'International Tables Vol C Tables 4.2.6.8 and 6.1.1.4'

loop_
_geom_angle_atom_site_label_1
_geom_angle_atom_site_label_2
_geom_angle_atom_site_label_3
_geom_angle
O1 C1 Fe1 176.8(2)
O2 C2 Fe1 177.93(17)
O3 C3 Fe2 176.31(17)
O4 C4 Fe2 178.06(18)
O5 C5 Fe2 178.41(18)
C8 C6 S1 116.80(13)
C8 C6 H6A 108.1
S1 C6 H6A 108.1
C8 C6 H6B 108.1
S1 C6 H6B 108.1
H6A C6 H6B 107.3
C8 C7 S2 116.42(13)
C8 C7 H7A 108.2
S2 C7 H7A 108.2
C8 C7 H7B 108.2
S2 C7 H7B 108.2
H7A C7 H7B 107.3
C6 C8 C7 111.89(15)
C6 C8 C9 110.74(15)
C7 C8 C9 112.39(15)
C6 C8 H8 107.2
C7 C8 H8 107.2
C9 C8 H8 107.2
C10 C9 C11 109.76(16)
C10 C9 C8 111.63(15)
C11 C9 C8 114.15(15)
C10 C9 H9 107.0
C11 C9 H9 107.0
C8 C9 H9 107.0
C9 C10 H10A 109.5
C9 C10 H10B 109.5
H10A C10 H10B 109.5
C9 C10 H10C 109.5
H10A C10 H10C 109.5
H10B C10 H10C 109.5
C9 C11 H11A 109.5
C9 C11 H11B 109.5
H11A C11 H11B 109.5
C9 C11 H11C 109.5
H11A C11 H11C 109.5
H11B C11 H11C 109.5
P1 C12 H12A 109.5
P1 C12 H12B 109.5
H12A C12 H12B 109.5
P1 C12 H12C 109.5
H12A C12 H12C 109.5
H12B C12 H12C 109.5
P1 C13 H13A 109.5
P1 C13 H13B 109.5
H13A C13 H13B 109.5
P1 C13 H13C 109.5
H13A C13 H13C 109.5
H13B C13 H13C 109.5
P1 C14 H14A 109.5
P1 C14 H14B 109.5
H14A C14 H14B 109.5
P1 C14 H14C 109.5
H14A C14 H14C 109.5
H14B C14 H14C 109.5
C12 P1 C14 103.27(10)
C12 P1 C13 102.85(10)
C14 P1 C13 101.90(9)
C12 P1 Fe1 117.00(7)
C14 P1 Fe1 114.95(7)
C13 P1 Fe1 114.89(7)
C6 S1 Fe2 109.95(6)
C6 S1 Fe1 112.99(6)
Fe2 S1 Fe1 68.718(17)
C7 S2 Fe1 113.22(6)
C7 S2 Fe2 110.59(6)
Fe1 S2 Fe2 68.953(17)
C2 Fe1 C1 100.83(9)
C2 Fe1 P1 89.38(6)
C1 Fe1 P1 91.54(7)
C2 Fe1 S2 144.42(6)
C1 Fe1 S2 114.66(7)
P1 Fe1 S2 87.33(2)
C2 Fe1 S1 91.42(6)
C1 Fe1 S1 99.88(7)
P1 Fe1 S1 168.19(2)
S2 Fe1 S1 85.175(19)
C2 Fe1 Fe2 93.61(6)
C1 Fe1 Fe2 152.05(6)
P1 Fe1 Fe2 112.587(17)
S2 Fe1 Fe2 55.695(14)
S1 Fe1 Fe2 55.602(15)
C3 Fe2 C5 97.14(8)
C3 Fe2 C4 91.38(9)
C5 Fe2 C4 100.85(9)
C3 Fe2 S2 91.65(6)
C5 Fe2 S2 100.90(6)
C4 Fe2 S2 157.48(6)
C3 Fe2 S1 162.76(6)
C5 Fe2 S1 100.10(6)
C4 Fe2 S1 85.52(6)
S2 Fe2 S1 85.008(19)
C3 Fe2 Fe1 108.87(6)
C5 Fe2 Fe1 144.14(6)
C4 Fe2 Fe1 102.71(6)
S2 Fe2 Fe1 55.352(15)
S1 Fe2 Fe1 55.680(14)

loop_
_geom_bond_atom_site_label_1
_geom_bond_atom_site_label_2
_geom_bond_distance
C1 O1 1.148(2)
C1 Fe1 1.7685(19)
C2 O2 1.150(2)
C2 Fe1 1.766(2)
C3 O3 1.144(2)
C3 Fe2 1.790(2)
C4 O4 1.141(2)
C4 Fe2 1.797(2)
C5 O5 1.145(2)
C5 Fe2 1.7911(19)
C6 C8 1.515(3)
C6 S1 1.8283(18)
C6 H6A 0.9900
C6 H6B 0.9900
C7 C8 1.521(3)
C7 S2 1.8335(18)
C7 H7A 0.9900
C7 H7B 0.9900
C8 C9 1.546(2)
C8 H8 1.0000
C9 C10 1.528(3)
C9 C11 1.531(2)
C9 H9 1.0000
C10 H10A 0.9800
C10 H10B 0.9800
C10 H10C 0.9800
C11 H11A 0.9800
C11 H11B 0.9800
C11 H11C 0.9800
C12 P1 1.8050(19)
C12 H12A 0.9800
C12 H12B 0.9800
C12 H12C 0.9800
C13 P1 1.817(2)
C13 H13A 0.9800
C13 H13B 0.9800
C13 H13C 0.9800
C14 P1 1.8149(19)
C14 H14A 0.9800
C14 H14B 0.9800
C14 H14C 0.9800
P1 Fe1 2.2163(6)
S1 Fe2 2.2538(5)
S1 Fe1 2.2558(5)
S2 Fe1 2.2434(5)
S2 Fe2 2.2527(5)
Fe1 Fe2 2.5451(4)

loop_
_geom_torsion_atom_site_label_1
_geom_torsion_atom_site_label_2
_geom_torsion_atom_site_label_3
_geom_torsion_atom_site_label_4
_geom_torsion
S1 C6 C8 C7 63.61(18)
S1 C6 C8 C9 -170.16(12)
S2 C7 C8 C6 -62.56(18)
S2 C7 C8 C9 172.12(12)
C6 C8 C9 C10 163.18(15)
C7 C8 C9 C10 -70.87(19)
C6 C8 C9 C11 -71.6(2)
C7 C8 C9 C11 54.3(2)
C8 C6 S1 Fe2 -69.55(14)
C8 C6 S1 Fe1 5.06(15)
C8 C7 S2 Fe1 -6.94(16)
C8 C7 S2 Fe2 68.21(14)
